data_7046977
loop_
_publ_author_name
'Daneshmand, Pargol'
'Pinon, Leena'
'Schaper, Frank'

_publ_section_title
;
 Dinuclear iminophenoxide copper complexes in rac-lactide polymerisation.
;
_journal_issue 30
_journal_name_full 'Dalton transactions (Cambridge, England : 2003)'
_journal_page_first 10147
_journal_page_last 10161
_journal_paper_doi 10.1039/c8dt02140f
_journal_volume 47
_journal_year 2018
_chemical_formula_moiety 'C40 H32 Cu N2 O2'
_chemical_formula_sum 'C40 H32 Cu N2 O2'
_chemical_formula_weight 636.21
_space_group_crystal_system monoclinic
_space_group_IT_number 14
_space_group_name_Hall '-P 2yn'
_space_group_name_H-M_alt 'P 1 21/n 1'
_symmetry_space_group_name_Hall '-P 2yn'
_symmetry_space_group_name_H-M 'P 1 21/n 1'
_atom_sites_solution_hydrogens geom
_atom_sites_solution_primary dual
_atom_sites_solution_secondary difmap
_audit_creation_date 2018-04-18
_audit_creation_method
;
Olex2 1.2
(compiled 2018.04.03 svn.r3497 for OlexSys, GUI svn.r5486)
;
_audit_update_record
;
2018-05-24 deposited with the CCDC.
2018-07-05 downloaded from the CCDC.
;
_cell_angle_alpha 90
_cell_angle_beta 111.8050(10)
_cell_angle_gamma 90
_cell_formula_units_Z 4
_cell_length_a 17.4037(5)
_cell_length_b 10.2071(3)
_cell_length_c 18.7364(5)
_cell_measurement_reflns_used 9080
_cell_measurement_temperature 110(2)
_cell_measurement_theta_max 60.76
_cell_measurement_theta_min 2.21
_cell_volume 3090.23(15)
_computing_cell_refinement 'SAINT v8.34A (Bruker, 2013)'
_computing_data_collection 'APEX 2 (2013) Bruker AXS Inc., Madison, WI 53719-1173.'
_computing_data_reduction 'SAINT v8.34A (Bruker, 2013)'
_computing_molecular_graphics 'Olex2 (Dolomanov et al., 2009)'
_computing_publication_material 'Olex2 (Dolomanov et al., 2009)'
_computing_structure_refinement 'XL (Sheldrick, 2008)'
_computing_structure_solution 'ShelXT (Sheldrick, 2015)'
_diffrn_ambient_temperature 110
_diffrn_detector_area_resol_mean 10.24
_diffrn_measured_fraction_theta_full 1.000
_diffrn_measured_fraction_theta_max 0.995
_diffrn_measurement_device_type 'Bruker Venture Metaljet'
_diffrn_measurement_method '\f and \w scans'
_diffrn_radiation_type GaK\a
_diffrn_radiation_wavelength 1.34139
_diffrn_reflns_av_R_equivalents 0.0454
_diffrn_reflns_av_unetI/netI 0.0245
_diffrn_reflns_Laue_measured_fraction_full 1.000
_diffrn_reflns_Laue_measured_fraction_max 0.995
_diffrn_reflns_limit_h_max 22
_diffrn_reflns_limit_h_min -22
_diffrn_reflns_limit_k_max 12
_diffrn_reflns_limit_k_min -13
_diffrn_reflns_limit_l_max 24
_diffrn_reflns_limit_l_min -24
_diffrn_reflns_number 68961
_diffrn_reflns_point_group_measured_fraction_full 1.000
_diffrn_reflns_point_group_measured_fraction_max 0.995
_diffrn_reflns_theta_full 53.594
_diffrn_reflns_theta_max 60.724
_diffrn_reflns_theta_min 2.576
_diffrn_source 'Metal Jet'
_diffrn_standards_number 0
_exptl_absorpt_coefficient_mu 4.012
_exptl_absorpt_correction_T_max 0.7519
_exptl_absorpt_correction_T_min 0.6705
_exptl_absorpt_correction_type multi-scan
_exptl_absorpt_process_details
'SADABS-2014/2 (Bruker,2014/2) was used for absorption correction. wR2(int) was 0.1163 before and 0.0612 after correction. The Ratio of minimum to maximum transmission is 0.8917. The \l/2 correction factor is 0.00150.'
_exptl_crystal_colour brown
_exptl_crystal_colour_primary brown
_exptl_crystal_density_diffrn 1.367
_exptl_crystal_description block
_exptl_crystal_F_000 1324
_exptl_crystal_size_max 0.1
_exptl_crystal_size_mid 0.07
_exptl_crystal_size_min 0.06
_refine_diff_density_max 0.683
_refine_diff_density_min -0.599
_refine_diff_density_rms 0.064
_refine_ls_extinction_method none
_refine_ls_goodness_of_fit_ref 1.052
_refine_ls_hydrogen_treatment constr
_refine_ls_matrix_type full
_refine_ls_number_parameters 406
_refine_ls_number_reflns 7097
_refine_ls_number_restraints 0
_refine_ls_restrained_S_all 1.052
_refine_ls_R_factor_all 0.0582
_refine_ls_R_factor_gt 0.0473
_refine_ls_shift/su_max 0.001
_refine_ls_shift/su_mean 0.000
_refine_ls_structure_factor_coef Fsqd
_refine_ls_weighting_details 'w=1/[\s^2^(Fo^2^)+(0.0720P)^2^+2.5727P] where P=(Fo^2^+2Fc^2^)/3'
_refine_ls_weighting_scheme calc
_refine_ls_wR_factor_gt 0.1247
_refine_ls_wR_factor_ref 0.1342
_reflns_Friedel_coverage 0.000
_reflns_number_gt 6126
_reflns_number_total 7097
_reflns_threshold_expression 'I > 2\s(I)'
_cod_data_source_file c8dt02140f2.cif
_cod_data_source_block comp_6c
_cod_depositor_comments 'Adding full bibliography for 7046963--7046983.cif.'
_cod_original_cell_volume 3090.22(15)
_cod_database_code 7046977
_shelxl_version_number 2014-3
_shelx_space_group_comment
;
The symmetry employed for this shelxl refinement is uniquely defined
by the following loop, which should always be used as a source of
symmetry information in preference to the above space-group names.
They are only intended as comments.
;
_shelx_estimated_absorpt_t_max 0.795
_shelx_estimated_absorpt_t_min 0.690
_olex2_refinement_description
;
1. Fixed Uiso
 At 1.2 times of:
  All C(H) groups
2.a Ternary CH refined with riding coordinates:
 C8(H8), C28(H28)
2.b Aromatic/amide H refined with riding coordinates:
 C1(H1), C3(H3), C4(H4), C5(H5), C6(H6), C10(H10), C11(H11), C12(H12),
 C13(H13), C14(H14), C16(H16), C17(H17), C18(H18), C19(H19), C20(H20), C21(H21),
  C23(H23), C24(H24), C25(H25), C26(H26), C30(H30), C31(H31), C32(H32),
 C33(H33), C34(H34), C36(H36), C37(H37), C38(H38), C39(H39), C40(H40)
;
_olex2_submission_special_instructions 'No special instructions were received'

loop_
_space_group_symop_operation_xyz
'x, y, z'
'-x+1/2, y+1/2, -z+1/2'
'-x, -y, -z'
'x-1/2, -y-1/2, z-1/2'

loop_
_atom_site_label
_atom_site_type_symbol
_atom_site_fract_x
_atom_site_fract_y
_atom_site_fract_z
_atom_site_U_iso_or_equiv
_atom_site_adp_type
_atom_site_occupancy
_atom_site_site_symmetry_order
_atom_site_calc_flag
_atom_site_refinement_flags_posn
Cu1 Cu 0.46416(2) 0.62919(3) 0.63717(2) 0.02438(11) Uani 1 1 d .
O1 O 0.45607(10) 0.81312(16) 0.64979(10) 0.0330(4) Uani 1 1 d .
O2 O 0.45728(9) 0.45723(15) 0.59797(10) 0.0299(3) Uani 1 1 d .
N1 N 0.35583(11) 0.59981(18) 0.64971(11) 0.0255(4) Uani 1 1 d .
N2 N 0.58322(11) 0.64832(18) 0.65197(11) 0.0248(4) Uani 1 1 d .
C1 C 0.30031(13) 0.6905(2) 0.63813(13) 0.0260(4) Uani 1 1 d .
H1 H 0.2483 0.6648 0.6393 0.031 Uiso 1 1 calc R
C2 C 0.31049(14) 0.8268(2) 0.62357(12) 0.0263(4) Uani 1 1 d .
C3 C 0.24020(15) 0.9089(2) 0.60403(14) 0.0305(5) Uani 1 1 d .
H3 H 0.1883 0.8718 0.5988 0.037 Uiso 1 1 calc R
C4 C 0.24517(16) 1.0407(2) 0.59245(15) 0.0349(5) Uani 1 1 d .
H4 H 0.1974 1.0946 0.5790 0.042 Uiso 1 1 calc R
C5 C 0.32180(16) 1.0940(2) 0.60079(15) 0.0350(5) Uani 1 1 d .
H5 H 0.3258 1.1852 0.5926 0.042 Uiso 1 1 calc R
C6 C 0.39149(15) 1.0176(2) 0.62067(15) 0.0339(5) Uani 1 1 d .
H6 H 0.4430 1.0571 0.6268 0.041 Uiso 1 1 calc R
C7 C 0.38820(14) 0.8816(2) 0.63216(13) 0.0268(5) Uani 1 1 d .
C8 C 0.33737(13) 0.4651(2) 0.66927(13) 0.0248(4) Uani 1 1 d .
H8 H 0.3603 0.4044 0.6402 0.030 Uiso 1 1 calc R
C9 C 0.38534(13) 0.4362(2) 0.75408(13) 0.0270(4) Uani 1 1 d .
C10 C 0.42345(16) 0.5328(2) 0.80757(14) 0.0346(5) Uani 1 1 d .
H10 H 0.4195 0.6219 0.7919 0.042 Uiso 1 1 calc R
C11 C 0.46773(17) 0.4998(3) 0.88447(15) 0.0395(6) Uani 1 1 d .
H11 H 0.4936 0.5667 0.9207 0.047 Uiso 1 1 calc R
C12 C 0.47406(16) 0.3714(3) 0.90814(15) 0.0372(6) Uani 1 1 d .
H12 H 0.5042 0.3497 0.9604 0.045 Uiso 1 1 calc R
C13 C 0.43619(15) 0.2736(3) 0.85531(15) 0.0347(5) Uani 1 1 d .
H13 H 0.4402 0.1848 0.8713 0.042 Uiso 1 1 calc R
C14 C 0.39247(14) 0.3062(2) 0.77901(14) 0.0314(5) Uani 1 1 d .
H14 H 0.3669 0.2388 0.7431 0.038 Uiso 1 1 calc R
C15 C 0.24536(14) 0.4339(2) 0.64226(13) 0.0267(4) Uani 1 1 d .
C16 C 0.20104(15) 0.4370(2) 0.69073(14) 0.0321(5) Uani 1 1 d .
H16 H 0.2286 0.4588 0.7434 0.039 Uiso 1 1 calc R
C17 C 0.11668(15) 0.4085(3) 0.66277(16) 0.0366(5) Uani 1 1 d .
H17 H 0.0871 0.4098 0.6964 0.044 Uiso 1 1 calc R
C18 C 0.07609(16) 0.3782(2) 0.58569(17) 0.0385(6) Uani 1 1 d .
H18 H 0.0185 0.3595 0.5663 0.046 Uiso 1 1 calc R
C19 C 0.11965(16) 0.3752(2) 0.53707(15) 0.0366(6) Uani 1 1 d .
H19 H 0.0920 0.3539 0.4843 0.044 Uiso 1 1 calc R
C20 C 0.20369(15) 0.4032(2) 0.56528(14) 0.0309(5) Uani 1 1 d .
H20 H 0.2331 0.4014 0.5315 0.037 Uiso 1 1 calc R
C21 C 0.62360(13) 0.5622(2) 0.62957(13) 0.0264(4) Uani 1 1 d .
H21 H 0.6794 0.5828 0.6376 0.032 Uiso 1 1 calc R
C22 C 0.59314(13) 0.4384(2) 0.59372(12) 0.0248(4) Uani 1 1 d .
C23 C 0.64810(14) 0.3599(2) 0.57300(14) 0.0303(5) Uani 1 1 d .
H23 H 0.7024 0.3914 0.5827 0.036 Uiso 1 1 calc R
C24 C 0.62570(15) 0.2396(2) 0.53931(14) 0.0337(5) Uani 1 1 d .
H24 H 0.6639 0.1878 0.5262 0.040 Uiso 1 1 calc R
C25 C 0.54564(15) 0.1947(2) 0.52468(14) 0.0334(5) Uani 1 1 d .
H25 H 0.5292 0.1116 0.5012 0.040 Uiso 1 1 calc R
C26 C 0.49003(14) 0.2691(2) 0.54375(13) 0.0295(5) Uani 1 1 d .
H26 H 0.4357 0.2366 0.5327 0.035 Uiso 1 1 calc R
C27 C 0.51206(13) 0.3925(2) 0.57935(12) 0.0245(4) Uani 1 1 d .
C28 C 0.62493(13) 0.7746(2) 0.68558(13) 0.0278(5) Uani 1 1 d .
H28 H 0.5894 0.8463 0.6538 0.033 Uiso 1 1 calc R
C29 C 0.71044(14) 0.7923(2) 0.68186(14) 0.0302(5) Uani 1 1 d .
C30 C 0.71788(18) 0.8513(3) 0.61746(16) 0.0408(6) Uani 1 1 d .
H30 H 0.6700 0.8827 0.5770 0.049 Uiso 1 1 calc R
C31 C 0.7955(2) 0.8642(3) 0.61255(19) 0.0514(8) Uani 1 1 d .
H31 H 0.8000 0.9018 0.5679 0.062 Uiso 1 1 calc R
C32 C 0.86570(18) 0.8229(3) 0.67198(19) 0.0496(8) Uani 1 1 d .
H32 H 0.9185 0.8334 0.6687 0.060 Uiso 1 1 calc R
C33 C 0.85897(16) 0.7667(3) 0.73546(17) 0.0423(6) Uani 1 1 d .
H33 H 0.9074 0.7389 0.7766 0.051 Uiso 1 1 calc R
C34 C 0.78204(14) 0.7498(3) 0.74065(15) 0.0348(5) Uani 1 1 d .
H34 H 0.7783 0.7089 0.7848 0.042 Uiso 1 1 calc R
C35 C 0.62606(13) 0.7923(2) 0.76633(14) 0.0285(5) Uani 1 1 d .
C36 C 0.61921(15) 0.9193(3) 0.79132(16) 0.0369(5) Uani 1 1 d .
H36 H 0.6109 0.9909 0.7569 0.044 Uiso 1 1 calc R
C37 C 0.62440(16) 0.9416(3) 0.86593(16) 0.0423(6) Uani 1 1 d .
H37 H 0.6198 1.0282 0.8825 0.051 Uiso 1 1 calc R
C38 C 0.63621(16) 0.8377(3) 0.91638(16) 0.0434(6) Uani 1 1 d .
H38 H 0.6402 0.8530 0.9677 0.052 Uiso 1 1 calc R
C39 C 0.64217(17) 0.7120(3) 0.89205(15) 0.0416(6) Uani 1 1 d .
H39 H 0.6500 0.6405 0.9265 0.050 Uiso 1 1 calc R
C40 C 0.63677(16) 0.6896(3) 0.81686(15) 0.0352(5) Uani 1 1 d .
H40 H 0.6405 0.6027 0.8003 0.042 Uiso 1 1 calc R

loop_
_atom_site_aniso_label
_atom_site_aniso_U_11
_atom_site_aniso_U_22
_atom_site_aniso_U_33
_atom_site_aniso_U_23
_atom_site_aniso_U_13
_atom_site_aniso_U_12
Cu1 0.02123(17) 0.02024(18) 0.03253(19) -0.00053(12) 0.01096(13) -0.00081(11)
O1 0.0260(8) 0.0217(8) 0.0490(10) 0.0006(7) 0.0114(7) 0.0003(6)
O2 0.0259(8) 0.0254(8) 0.0421(9) -0.0061(7) 0.0168(7) -0.0034(6)
N1 0.0251(9) 0.0224(9) 0.0310(9) 0.0001(7) 0.0127(7) -0.0018(7)
N2 0.0218(8) 0.0221(9) 0.0293(9) -0.0002(7) 0.0084(7) -0.0034(7)
C1 0.0263(10) 0.0237(11) 0.0323(11) -0.0012(9) 0.0159(9) -0.0010(8)
C2 0.0317(11) 0.0221(11) 0.0287(10) -0.0007(9) 0.0154(9) 0.0008(9)
C3 0.0319(11) 0.0275(12) 0.0385(12) 0.0016(10) 0.0204(10) 0.0012(9)
C4 0.0377(12) 0.0278(12) 0.0444(13) 0.0033(10) 0.0211(11) 0.0093(10)
C5 0.0444(14) 0.0200(11) 0.0445(14) 0.0014(10) 0.0210(11) 0.0014(10)
C6 0.0350(12) 0.0232(12) 0.0451(13) -0.0002(10) 0.0168(10) -0.0027(9)
C7 0.0291(11) 0.0221(11) 0.0298(11) -0.0008(8) 0.0117(9) 0.0004(8)
C8 0.0265(10) 0.0188(10) 0.0320(11) -0.0005(8) 0.0142(9) -0.0014(8)
C9 0.0241(10) 0.0238(11) 0.0355(11) 0.0010(9) 0.0137(9) 0.0014(8)
C10 0.0399(13) 0.0274(12) 0.0374(12) -0.0007(10) 0.0154(10) -0.0008(10)
C11 0.0435(14) 0.0393(14) 0.0359(13) -0.0056(11) 0.0149(11) -0.0024(11)
C12 0.0347(13) 0.0442(16) 0.0329(12) 0.0061(10) 0.0128(10) 0.0078(10)
C13 0.0333(12) 0.0299(13) 0.0419(13) 0.0060(10) 0.0150(10) 0.0052(10)
C14 0.0306(11) 0.0251(12) 0.0384(12) 0.0006(10) 0.0126(9) 0.0018(9)
C15 0.0283(10) 0.0172(10) 0.0349(11) 0.0038(9) 0.0120(9) -0.0007(8)
C16 0.0331(12) 0.0282(12) 0.0382(12) 0.0014(10) 0.0169(10) -0.0009(9)
C17 0.0336(12) 0.0331(13) 0.0501(15) 0.0064(11) 0.0235(11) -0.0005(10)
C18 0.0255(11) 0.0313(13) 0.0558(16) 0.0078(11) 0.0116(11) -0.0049(9)
C19 0.0348(13) 0.0323(13) 0.0370(13) 0.0026(10) 0.0066(10) -0.0081(10)
C20 0.0331(12) 0.0256(11) 0.0344(12) 0.0037(9) 0.0130(10) -0.0023(9)
C21 0.0228(10) 0.0249(11) 0.0319(11) 0.0006(9) 0.0104(8) -0.0018(8)
C22 0.0232(10) 0.0249(11) 0.0264(10) 0.0021(8) 0.0092(8) -0.0009(8)
C23 0.0244(10) 0.0317(12) 0.0347(12) -0.0017(9) 0.0109(9) -0.0006(9)
C24 0.0320(11) 0.0326(13) 0.0379(12) -0.0054(10) 0.0148(10) 0.0043(10)
C25 0.0387(12) 0.0238(12) 0.0379(12) -0.0053(10) 0.0144(10) -0.0026(10)
C26 0.0292(11) 0.0248(11) 0.0349(11) -0.0010(9) 0.0125(9) -0.0056(9)
C27 0.0245(10) 0.0231(11) 0.0258(10) 0.0015(8) 0.0093(8) 0.0005(8)
C28 0.0254(10) 0.0210(11) 0.0354(12) -0.0014(9) 0.0094(9) -0.0028(8)
C29 0.0289(11) 0.0259(11) 0.0386(12) -0.0078(9) 0.0156(9) -0.0082(9)
C30 0.0417(14) 0.0382(14) 0.0414(14) -0.0032(11) 0.0142(11) -0.0140(11)
C31 0.063(2) 0.0498(18) 0.0531(17) -0.0098(14) 0.0354(16) -0.0243(14)
C32 0.0380(14) 0.0484(17) 0.072(2) -0.0268(16) 0.0319(14) -0.0194(13)
C33 0.0304(12) 0.0418(15) 0.0552(16) -0.0191(13) 0.0165(11) -0.0042(11)
C34 0.0295(11) 0.0355(13) 0.0400(13) -0.0087(11) 0.0135(10) -0.0026(10)
C35 0.0210(9) 0.0274(12) 0.0369(12) -0.0053(9) 0.0105(9) -0.0030(8)
C36 0.0304(12) 0.0303(13) 0.0482(14) -0.0069(11) 0.0126(10) 0.0014(10)
C37 0.0326(12) 0.0429(16) 0.0521(16) -0.0185(13) 0.0166(11) 0.0003(11)
C38 0.0336(13) 0.0590(18) 0.0426(14) -0.0187(13) 0.0201(11) -0.0111(12)
C39 0.0423(14) 0.0462(16) 0.0379(13) -0.0034(12) 0.0166(11) -0.0134(12)
C40 0.0380(13) 0.0305(13) 0.0398(13) -0.0063(10) 0.0175(10) -0.0082(10)

loop_
_atom_type_symbol
_atom_type_description
_atom_type_scat_dispersion_real
_atom_type_scat_dispersion_imag
_atom_type_scat_source
C C 0.0150 0.0070 'International Tables Vol C Tables 4.2.6.8 and 6.1.1.4'
H H 0.0000 0.0000 'International Tables Vol C Tables 4.2.6.8 and 6.1.1.4'
Cu Cu -2.7970 3.6880 'International Tables Vol C Tables 4.2.6.8 and 6.1.1.4'
N N 0.0250 0.0140 'International Tables Vol C Tables 4.2.6.8 and 6.1.1.4'
O O 0.0410 0.0250 'International Tables Vol C Tables 4.2.6.8 and 6.1.1.4'

loop_
_geom_angle_atom_site_label_1
_geom_angle_atom_site_label_2
_geom_angle_atom_site_label_3
_geom_angle
O1 Cu1 N1 90.96(7)
O1 Cu1 N2 90.41(7)
O2 Cu1 O1 165.34(8)
O2 Cu1 N1 88.86(7)
O2 Cu1 N2 93.30(7)
N2 Cu1 N1 166.03(8)
C7 O1 Cu1 126.78(15)
C27 O2 Cu1 128.71(14)
C1 N1 Cu1 123.21(16)
C1 N1 C8 119.01(18)
C8 N1 Cu1 117.70(14)
C21 N2 Cu1 123.47(15)
C21 N2 C28 119.07(18)
C28 N2 Cu1 117.29(14)
N1 C1 H1 117.1
N1 C1 C2 125.8(2)
C2 C1 H1 117.1
C3 C2 C1 117.7(2)
C3 C2 C7 119.5(2)
C7 C2 C1 122.6(2)
C2 C3 H3 119.2
C4 C3 C2 121.5(2)
C4 C3 H3 119.2
C3 C4 H4 120.7
C3 C4 C5 118.7(2)
C5 C4 H4 120.7
C4 C5 H5 119.3
C6 C5 C4 121.4(2)
C6 C5 H5 119.3
C5 C6 H6 119.3
C5 C6 C7 121.3(2)
C7 C6 H6 119.3
O1 C7 C2 123.6(2)
O1 C7 C6 118.8(2)
C6 C7 C2 117.6(2)
N1 C8 H8 105.8
N1 C8 C9 110.53(18)
N1 C8 C15 114.07(17)
C9 C8 H8 105.8
C15 C8 H8 105.8
C15 C8 C9 114.02(18)
C10 C9 C8 123.1(2)
C10 C9 C14 118.3(2)
C14 C9 C8 118.6(2)
C9 C10 H10 119.8
C9 C10 C11 120.3(2)
C11 C10 H10 119.8
C10 C11 H11 119.7
C12 C11 C10 120.6(2)
C12 C11 H11 119.7
C11 C12 H12 120.2
C11 C12 C13 119.7(2)
C13 C12 H12 120.2
C12 C13 H13 120.1
C12 C13 C14 119.8(2)
C14 C13 H13 120.1
C9 C14 H14 119.4
C13 C14 C9 121.2(2)
C13 C14 H14 119.4
C16 C15 C8 123.2(2)
C20 C15 C8 118.1(2)
C20 C15 C16 118.7(2)
C15 C16 H16 119.6
C15 C16 C17 120.7(2)
C17 C16 H16 119.6
C16 C17 H17 120.1
C18 C17 C16 119.7(2)
C18 C17 H17 120.1
C17 C18 H18 120.1
C19 C18 C17 119.9(2)
C19 C18 H18 120.1
C18 C19 H19 119.9
C18 C19 C20 120.1(2)
C20 C19 H19 119.9
C15 C20 H20 119.6
C19 C20 C15 120.8(2)
C19 C20 H20 119.6
N2 C21 H21 116.5
N2 C21 C22 126.9(2)
C22 C21 H21 116.5
C23 C22 C21 117.29(19)
C23 C22 C27 119.4(2)
C27 C22 C21 123.3(2)
C22 C23 H23 119.0
C24 C23 C22 122.1(2)
C24 C23 H23 119.0
C23 C24 H24 120.7
C23 C24 C25 118.6(2)
C25 C24 H24 120.7
C24 C25 H25 119.5
C26 C25 C24 121.0(2)
C26 C25 H25 119.5
C25 C26 H26 119.3
C25 C26 C27 121.4(2)
C27 C26 H26 119.3
O2 C27 C22 123.7(2)
O2 C27 C26 118.69(19)
C26 C27 C22 117.6(2)
N2 C28 H28 106.5
N2 C28 C29 114.25(18)
N2 C28 C35 110.28(18)
C29 C28 H28 106.5
C35 C28 H28 106.5
C35 C28 C29 112.33(18)
C30 C29 C28 119.7(2)
C34 C29 C28 121.9(2)
C34 C29 C30 118.4(2)
C29 C30 H30 120.0
C31 C30 C29 120.0(3)
C31 C30 H30 120.0
C30 C31 H31 119.7
C32 C31 C30 120.5(3)
C32 C31 H31 119.7
C31 C32 H32 120.2
C33 C32 C31 119.7(3)
C33 C32 H32 120.2
C32 C33 H33 119.7
C32 C33 C34 120.7(3)
C34 C33 H33 119.7
C29 C34 H34 119.7
C33 C34 C29 120.6(3)
C33 C34 H34 119.7
C36 C35 C28 118.3(2)
C40 C35 C28 122.9(2)
C40 C35 C36 118.8(2)
C35 C36 H36 119.7
C37 C36 C35 120.5(3)
C37 C36 H36 119.7
C36 C37 H37 120.0
C38 C37 C36 120.1(3)
C38 C37 H37 120.0
C37 C38 H38 120.1
C39 C38 C37 119.8(3)
C39 C38 H38 120.1
C38 C39 H39 120.0
C38 C39 C40 120.1(3)
C40 C39 H39 120.0
C35 C40 C39 120.7(2)
C35 C40 H40 119.7
C39 C40 H40 119.7

loop_
_geom_bond_atom_site_label_1
_geom_bond_atom_site_label_2
_geom_bond_distance
Cu1 O1 1.9039(17)
Cu1 O2 1.8893(16)
Cu1 N1 2.0072(19)
Cu1 N2 1.9954(18)
O1 C7 1.305(3)
O2 C27 1.310(3)
N1 C1 1.297(3)
N1 C8 1.488(3)
N2 C21 1.289(3)
N2 C28 1.499(3)
C1 H1 0.9500
C1 C2 1.442(3)
C2 C3 1.414(3)
C2 C7 1.417(3)
C3 H3 0.9500
C3 C4 1.370(3)
C4 H4 0.9500
C4 C5 1.394(4)
C5 H5 0.9500
C5 C6 1.372(4)
C6 H6 0.9500
C6 C7 1.409(3)
C8 H8 1.0000
C8 C9 1.524(3)
C8 C15 1.523(3)
C9 C10 1.387(3)
C9 C14 1.397(3)
C10 H10 0.9500
C10 C11 1.400(4)
C11 H11 0.9500
C11 C12 1.375(4)
C12 H12 0.9500
C12 C13 1.387(4)
C13 H13 0.9500
C13 C14 1.387(3)
C14 H14 0.9500
C15 C16 1.393(3)
C15 C20 1.388(3)
C16 H16 0.9500
C16 C17 1.394(3)
C17 H17 0.9500
C17 C18 1.387(4)
C18 H18 0.9500
C18 C19 1.385(4)
C19 H19 0.9500
C19 C20 1.388(3)
C20 H20 0.9500
C21 H21 0.9500
C21 C22 1.437(3)
C22 C23 1.408(3)
C22 C27 1.414(3)
C23 H23 0.9500
C23 C24 1.370(3)
C24 H24 0.9500
C24 C25 1.394(3)
C25 H25 0.9500
C25 C26 1.378(3)
C26 H26 0.9500
C26 C27 1.410(3)
C28 H28 1.0000
C28 C29 1.526(3)
C28 C35 1.517(3)
C29 C30 1.397(4)
C29 C34 1.391(3)
C30 H30 0.9500
C30 C31 1.393(4)
C31 H31 0.9500
C31 C32 1.379(5)
C32 H32 0.9500
C32 C33 1.364(5)
C33 H33 0.9500
C33 C34 1.389(3)
C34 H34 0.9500
C35 C36 1.398(3)
C35 C40 1.378(4)
C36 H36 0.9500
C36 C37 1.386(4)
C37 H37 0.9500
C37 C38 1.384(4)
C38 H38 0.9500
C38 C39 1.378(4)
C39 H39 0.9500
C39 C40 1.396(4)
C40 H40 0.9500

loop_
_geom_torsion_atom_site_label_1
_geom_torsion_atom_site_label_2
_geom_torsion_atom_site_label_3
_geom_torsion_atom_site_label_4
_geom_torsion
Cu1 O1 C7 C2 20.9(3)
Cu1 O1 C7 C6 -158.88(18)
Cu1 O2 C27 C22 7.1(3)
Cu1 O2 C27 C26 -173.68(16)
Cu1 N1 C1 C2 -7.5(3)
Cu1 N1 C8 C9 76.99(19)
Cu1 N1 C8 C15 -152.97(15)
Cu1 N2 C21 C22 -2.5(3)
Cu1 N2 C28 C29 -169.53(15)
Cu1 N2 C28 C35 62.8(2)
O1 Cu1 O2 C27 96.0(3)
N1 Cu1 O2 C27 -174.56(19)
N1 C1 C2 C3 173.3(2)
N1 C1 C2 C7 -10.2(4)
N1 C8 C9 C10 14.7(3)
N1 C8 C9 C14 -164.28(19)
N1 C8 C15 C16 -100.5(2)
N1 C8 C15 C20 78.4(3)
N2 Cu1 O2 C27 -8.38(19)
N2 C21 C22 C23 179.2(2)
N2 C21 C22 C27 -1.4(4)
N2 C28 C29 C30 89.3(3)
N2 C28 C29 C34 -90.0(3)
N2 C28 C35 C36 -146.1(2)
N2 C28 C35 C40 36.5(3)
C1 N1 C8 C9 -106.2(2)
C1 N1 C8 C15 23.9(3)
C1 C2 C3 C4 177.2(2)
C1 C2 C7 O1 3.8(4)
C1 C2 C7 C6 -176.4(2)
C2 C3 C4 C5 -0.4(4)
C3 C2 C7 O1 -179.7(2)
C3 C2 C7 C6 0.1(3)
C3 C4 C5 C6 -0.4(4)
C4 C5 C6 C7 1.1(4)
C5 C6 C7 O1 178.9(2)
C5 C6 C7 C2 -0.9(4)
C7 C2 C3 C4 0.6(4)
C8 N1 C1 C2 175.9(2)
C8 C9 C10 C11 -179.0(2)
C8 C9 C14 C13 179.2(2)
C8 C15 C16 C17 179.5(2)
C8 C15 C20 C19 -179.3(2)
C9 C8 C15 C16 27.8(3)
C9 C8 C15 C20 -153.4(2)
C9 C10 C11 C12 -0.1(4)
C10 C9 C14 C13 0.2(3)
C10 C11 C12 C13 0.0(4)
C11 C12 C13 C14 0.2(4)
C12 C13 C14 C9 -0.3(4)
C14 C9 C10 C11 -0.1(4)
C15 C8 C9 C10 -115.4(2)
C15 C8 C9 C14 65.7(3)
C15 C16 C17 C18 -0.8(4)
C16 C15 C20 C19 -0.5(3)
C16 C17 C18 C19 0.6(4)
C17 C18 C19 C20 -0.4(4)
C18 C19 C20 C15 0.3(4)
C20 C15 C16 C17 0.7(3)
C21 N2 C28 C29 5.9(3)
C21 N2 C28 C35 -121.7(2)
C21 C22 C23 C24 179.3(2)
C21 C22 C27 O2 -0.8(3)
C21 C22 C27 C26 180.0(2)
C22 C23 C24 C25 0.6(4)
C23 C22 C27 O2 178.6(2)
C23 C22 C27 C26 -0.6(3)
C23 C24 C25 C26 -0.2(4)
C24 C25 C26 C27 -0.6(4)
C25 C26 C27 O2 -178.2(2)
C25 C26 C27 C22 1.0(3)
C27 C22 C23 C24 -0.2(4)
C28 N2 C21 C22 -177.6(2)
C28 C29 C30 C31 -178.0(2)
C28 C29 C34 C33 179.7(2)
C28 C35 C36 C37 -176.5(2)
C28 C35 C40 C39 176.2(2)
C29 C28 C35 C36 85.2(3)
C29 C28 C35 C40 -92.2(3)
C29 C30 C31 C32 -2.1(4)
C30 C29 C34 C33 0.4(4)
C30 C31 C32 C33 1.2(4)
C31 C32 C33 C34 0.5(4)
C32 C33 C34 C29 -1.3(4)
C34 C29 C30 C31 1.2(4)
C35 C28 C29 C30 -144.1(2)
C35 C28 C29 C34 36.6(3)
C35 C36 C37 C38 -0.2(4)
C36 C35 C40 C39 -1.1(4)
C36 C37 C38 C39 -0.5(4)
C37 C38 C39 C40 0.4(4)
C38 C39 C40 C35 0.5(4)
C40 C35 C36 C37 1.0(3)
